data_7126583
loop_
_publ_author_name
'Ilin, Egor A.'
'Smirnov, Vladimir O.'
'Volodin, Alexander D.'
'Korlyukov, Alexander A.'
'Dilman, Alexander D.'

_publ_section_title
;
 ortho-Dialkylamino arylboranes as efficient reagents for difluorocarbene
 trapping.
;
_journal_issue 52
_journal_name_full 'Chemical communications (Cambridge, England)'
_journal_page_first 7140
_journal_page_last 7142
_journal_paper_doi 10.1039/d0cc02567d
_journal_volume 56
_journal_year 2020
_chemical_formula_moiety 'C17 H24 B F2 N O3'
_chemical_formula_sum 'C17 H24 B F2 N O3'
_chemical_formula_weight 339.18
_space_group_crystal_system monoclinic
_space_group_IT_number 14
_space_group_name_Hall '-P 2ybc'
_space_group_name_H-M_alt 'P 1 21/c 1'
_atom_sites_solution_hydrogens difmap
_atom_sites_solution_primary dual
_audit_creation_date 2019-08-30
_audit_creation_method
;
Olex2 1.2
(compiled 2018.05.29 svn.r3508 for OlexSys, GUI svn.r5506)
;
_audit_update_record
;
2020-04-07 deposited with the CCDC.	2020-05-20 downloaded from the CCDC.
;
_cell_angle_alpha 90
_cell_angle_beta 95.2640(10)
_cell_angle_gamma 90
_cell_formula_units_Z 4
_cell_length_a 9.0809(5)
_cell_length_b 11.7860(6)
_cell_length_c 15.8425(9)
_cell_measurement_reflns_used 4247
_cell_measurement_temperature 120
_cell_measurement_theta_max 29.151
_cell_measurement_theta_min 2.252
_cell_volume 1688.43(16)
_computing_cell_refinement 'SAINT v8.34A (Bruker, 2013)'
_computing_data_reduction 'SAINT v8.34A (Bruker, 2013)'
_computing_molecular_graphics 'Olex2 (Dolomanov et al., 2009)'
_computing_publication_material 'Olex2 (Dolomanov et al., 2009)'
_computing_structure_refinement 'ShelXL (Sheldrick, 2015)'
_computing_structure_solution 'ShelXT (Sheldrick, 2015)'
_diffrn_ambient_temperature 120
_diffrn_detector_area_resol_mean 8
_diffrn_measured_fraction_theta_full 1.000
_diffrn_measured_fraction_theta_max 0.997
_diffrn_measurement_device_type 'Bruker APEX-II CCD'
_diffrn_measurement_method '\w and \f scans'
_diffrn_radiation_monochromator graphite
_diffrn_radiation_type MoK\a
_diffrn_radiation_wavelength 0.71073
_diffrn_reflns_av_R_equivalents 0.0490
_diffrn_reflns_av_unetI/netI 0.0397
_diffrn_reflns_Laue_measured_fraction_full 1.000
_diffrn_reflns_Laue_measured_fraction_max 0.997
_diffrn_reflns_limit_h_max 12
_diffrn_reflns_limit_h_min -12
_diffrn_reflns_limit_k_max 16
_diffrn_reflns_limit_k_min -16
_diffrn_reflns_limit_l_max 22
_diffrn_reflns_limit_l_min -22
_diffrn_reflns_number 22877
_diffrn_reflns_point_group_measured_fraction_full 1.000
_diffrn_reflns_point_group_measured_fraction_max 0.997
_diffrn_reflns_theta_full 25.242
_diffrn_reflns_theta_max 30.545
_diffrn_reflns_theta_min 2.157
_diffrn_source 'sealed tube'
_diffrn_standards_number 0
_exptl_absorpt_coefficient_mu 0.104
_exptl_absorpt_correction_T_max 0.7461
_exptl_absorpt_correction_T_min 0.6863
_exptl_absorpt_correction_type multi-scan
_exptl_absorpt_process_details
'SADABS-2014/5 (Bruker,2014/5) was used for absorption correction. wR2(int) was 0.0588 before and 0.0525 after correction. The Ratio of minimum to maximum transmission is 0.9198. The \l/2 correction factor is 0.00150.'
_exptl_crystal_colour colourless
_exptl_crystal_colour_primary colourless
_exptl_crystal_density_diffrn 1.334
_exptl_crystal_description prism
_exptl_crystal_F_000 720
_exptl_crystal_size_max 0.3
_exptl_crystal_size_mid 0.25
_exptl_crystal_size_min 0.17
_refine_diff_density_max 0.400
_refine_diff_density_min -0.210
_refine_diff_density_rms 0.049
_refine_ls_extinction_method none
_refine_ls_goodness_of_fit_ref 1.006
_refine_ls_hydrogen_treatment refall
_refine_ls_matrix_type full
_refine_ls_number_parameters 313
_refine_ls_number_reflns 5142
_refine_ls_number_restraints 0
_refine_ls_restrained_S_all 1.006
_refine_ls_R_factor_all 0.0605
_refine_ls_R_factor_gt 0.0415
_refine_ls_shift/su_max 0.001
_refine_ls_shift/su_mean 0.000
_refine_ls_structure_factor_coef Fsqd
_refine_ls_weighting_details 'w=1/[\s^2^(Fo^2^)+(0.0486P)^2^+0.4231P] where P=(Fo^2^+2Fc^2^)/3'
_refine_ls_weighting_scheme calc
_refine_ls_wR_factor_gt 0.0962
_refine_ls_wR_factor_ref 0.1072
_reflns_Friedel_coverage 0.000
_reflns_number_gt 3910
_reflns_number_total 5142
_reflns_threshold_expression 'I > 2\s(I)'
_cod_data_source_file d0cc02567d2.cif
_cod_data_source_block eg032
_cod_depositor_comments 'Adding full bibliography for 7126582--7126584.cif.'
_cod_database_code 7126583
_shelxl_version_number 2014/6
_shelx_space_group_comment
;
The symmetry employed for this shelxl refinement is uniquely defined
by the following loop, which should always be used as a source of
symmetry information in preference to the above space-group names.
They are only intended as comments.
;
_shelx_estimated_absorpt_t_max 0.983
_shelx_estimated_absorpt_t_min 0.970
_olex2_refinement_description
;
;
_olex2_submission_special_instructions 'No special instructions were received'

loop_
_space_group_symop_operation_xyz
'x, y, z'
'-x, y+1/2, -z+1/2'
'-x, -y, -z'
'x, -y-1/2, z-1/2'

loop_
_atom_site_label
_atom_site_type_symbol
_atom_site_fract_x
_atom_site_fract_y
_atom_site_fract_z
_atom_site_U_iso_or_equiv
_atom_site_adp_type
_atom_site_occupancy
_atom_site_site_symmetry_order
_atom_site_calc_flag
_atom_site_refinement_flags_posn
_atom_site_refinement_flags_adp
_atom_site_refinement_flags_occupancy
_atom_site_disorder_assembly
_atom_site_disorder_group
F1 F 0.81502(8) 0.59102(6) 0.71418(5) 0.02163(17) Uani 1 1 d . . . . .
F2 F 0.61957(8) 0.63951(6) 0.77570(4) 0.02175(17) Uani 1 1 d . . . . .
O2 O 0.71275(9) 0.71827(7) 0.55862(5) 0.01685(18) Uani 1 1 d . . . . .
O3 O 0.68628(9) 0.83334(7) 0.67630(5) 0.01827(18) Uani 1 1 d . . . . .
O1 O 0.47180(9) 0.73486(7) 0.62072(6) 0.01966(19) Uani 1 1 d . . . . .
N1 N 0.59217(11) 0.50825(8) 0.66888(6) 0.01469(19) Uani 1 1 d . . . . .
C3 C 0.38536(13) 0.64315(10) 0.62151(7) 0.0157(2) Uani 1 1 d . . . . .
C2 C 0.43218(12) 0.53283(10) 0.64421(7) 0.0152(2) Uani 1 1 d . . . . .
C1 C 0.66951(12) 0.61917(10) 0.69788(7) 0.0159(2) Uani 1 1 d . . . . .
C4 C 0.23334(13) 0.65940(11) 0.59849(8) 0.0188(2) Uani 1 1 d . . . . .
C12 C 0.75602(13) 0.83201(10) 0.53740(8) 0.0174(2) Uani 1 1 d . . . . .
C7 C 0.33234(14) 0.44264(11) 0.63966(8) 0.0195(2) Uani 1 1 d . . . . .
C11 C 0.66482(14) 0.45933(10) 0.59153(8) 0.0177(2) Uani 1 1 d . . . . .
C8 C 0.61654(14) 0.41617(11) 0.73945(8) 0.0182(2) Uani 1 1 d . . . . .
C13 C 0.79118(13) 0.88711(10) 0.62677(8) 0.0181(2) Uani 1 1 d . . . . .
C5 C 0.13397(14) 0.57020(11) 0.59529(8) 0.0213(3) Uani 1 1 d . . . . .
C6 C 0.18373(14) 0.46095(11) 0.61481(8) 0.0225(3) Uani 1 1 d . . . . .
C9 C 0.67603(15) 0.31317(11) 0.69604(8) 0.0219(3) Uani 1 1 d . . . . .
C14 C 0.62520(16) 0.88806(12) 0.48586(9) 0.0239(3) Uani 1 1 d . . . . .
C10 C 0.76435(15) 0.36404(11) 0.62764(8) 0.0218(3) Uani 1 1 d . . . . .
C15 C 0.88668(16) 0.82663(12) 0.48388(9) 0.0239(3) Uani 1 1 d . . . . .
C17 C 0.94683(15) 0.85887(13) 0.66638(9) 0.0253(3) Uani 1 1 d . . . . .
C16 C 0.76655(17) 1.01525(11) 0.62976(10) 0.0261(3) Uani 1 1 d . . . . .
B1 B 0.63734(14) 0.72891(11) 0.63508(8) 0.0161(2) Uani 1 1 d . . . . .
H8A H 0.6915(16) 0.4480(12) 0.7813(9) 0.016(3) Uiso 1 1 d . . . . .
H11A H 0.5822(15) 0.4302(12) 0.5532(9) 0.014(3) Uiso 1 1 d . . . . .
H4 H 0.2016(17) 0.7361(13) 0.5844(10) 0.023(4) Uiso 1 1 d . . . . .
H5 H 0.0295(18) 0.5845(14) 0.5797(10) 0.027(4) Uiso 1 1 d . . . . .
H14A H 0.5934(17) 0.8394(14) 0.4360(10) 0.026(4) Uiso 1 1 d . . . . .
H8B H 0.5244(16) 0.4037(12) 0.7646(9) 0.018(4) Uiso 1 1 d . . . . .
H14B H 0.5408(17) 0.8966(13) 0.5202(10) 0.023(4) Uiso 1 1 d . . . . .
H11B H 0.7108(16) 0.5211(13) 0.5638(10) 0.022(4) Uiso 1 1 d . . . . .
H17A H 0.9668(17) 0.7785(14) 0.6650(10) 0.026(4) Uiso 1 1 d . . . . .
H17B H 0.9577(19) 0.8832(14) 0.7271(12) 0.036(5) Uiso 1 1 d . . . . .
H16A H 0.8306(18) 1.0566(14) 0.5928(11) 0.031(4) Uiso 1 1 d . . . . .
H17C H 1.0245(19) 0.9000(14) 0.6367(11) 0.033(4) Uiso 1 1 d . . . . .
H16B H 0.6671(19) 1.0357(14) 0.6133(10) 0.027(4) Uiso 1 1 d . . . . .
H9A H 0.5944(18) 0.2657(14) 0.6705(10) 0.028(4) Uiso 1 1 d . . . . .
H15A H 0.9648(19) 0.7776(14) 0.5086(11) 0.031(4) Uiso 1 1 d . . . . .
H6 H 0.1170(18) 0.3993(14) 0.6128(11) 0.030(4) Uiso 1 1 d . . . . .
H10A H 0.7812(17) 0.3088(14) 0.5838(11) 0.028(4) Uiso 1 1 d . . . . .
H7 H 0.3666(17) 0.3663(14) 0.6542(10) 0.027(4) Uiso 1 1 d . . . . .
H9B H 0.7396(18) 0.2680(14) 0.7368(11) 0.031(4) Uiso 1 1 d . . . . .
H15B H 0.9303(19) 0.9040(15) 0.4785(11) 0.035(5) Uiso 1 1 d . . . . .
H10B H 0.8591(18) 0.3959(13) 0.6534(10) 0.026(4) Uiso 1 1 d . . . . .
H14C H 0.6542(18) 0.9653(15) 0.4657(11) 0.034(5) Uiso 1 1 d . . . . .
H15C H 0.8531(19) 0.7987(15) 0.4254(12) 0.038(5) Uiso 1 1 d . . . . .
H16C H 0.7940(19) 1.0426(15) 0.6883(12) 0.038(5) Uiso 1 1 d . . . . .

loop_
_atom_site_aniso_label
_atom_site_aniso_U_11
_atom_site_aniso_U_22
_atom_site_aniso_U_33
_atom_site_aniso_U_23
_atom_site_aniso_U_13
_atom_site_aniso_U_12
F1 0.0142(3) 0.0242(4) 0.0259(4) 0.0032(3) -0.0016(3) 0.0010(3)
F2 0.0263(4) 0.0258(4) 0.0136(3) -0.0027(3) 0.0041(3) -0.0006(3)
O2 0.0201(4) 0.0140(4) 0.0171(4) 0.0000(3) 0.0047(3) 0.0003(3)
O3 0.0185(4) 0.0173(4) 0.0197(4) -0.0033(3) 0.0060(3) -0.0024(3)
O1 0.0149(4) 0.0159(4) 0.0281(5) 0.0012(3) 0.0016(3) 0.0009(3)
N1 0.0149(4) 0.0161(4) 0.0133(4) 0.0018(3) 0.0027(3) 0.0009(4)
C3 0.0150(5) 0.0174(5) 0.0151(5) -0.0019(4) 0.0030(4) 0.0002(4)
C2 0.0137(5) 0.0184(5) 0.0138(5) -0.0003(4) 0.0026(4) 0.0006(4)
C1 0.0132(5) 0.0199(5) 0.0147(5) -0.0020(4) 0.0021(4) -0.0006(4)
C4 0.0159(5) 0.0203(6) 0.0201(6) -0.0018(4) 0.0019(4) 0.0028(4)
C12 0.0189(6) 0.0142(5) 0.0196(6) 0.0015(4) 0.0040(4) 0.0015(4)
C7 0.0194(6) 0.0185(6) 0.0207(6) 0.0005(4) 0.0029(5) -0.0011(5)
C11 0.0199(6) 0.0185(6) 0.0154(5) 0.0003(4) 0.0061(4) 0.0032(4)
C8 0.0195(6) 0.0200(6) 0.0155(5) 0.0053(4) 0.0030(4) 0.0012(5)
C13 0.0161(5) 0.0169(5) 0.0216(6) -0.0013(4) 0.0042(4) -0.0006(4)
C5 0.0151(6) 0.0267(6) 0.0221(6) -0.0027(5) 0.0015(5) 0.0011(5)
C6 0.0182(6) 0.0238(6) 0.0258(6) -0.0021(5) 0.0033(5) -0.0049(5)
C9 0.0239(6) 0.0196(6) 0.0226(6) 0.0053(5) 0.0044(5) 0.0036(5)
C14 0.0260(7) 0.0216(6) 0.0239(6) 0.0033(5) 0.0011(5) 0.0052(5)
C10 0.0225(6) 0.0218(6) 0.0216(6) 0.0032(5) 0.0057(5) 0.0064(5)
C15 0.0255(7) 0.0215(6) 0.0263(7) 0.0025(5) 0.0109(5) 0.0014(5)
C17 0.0174(6) 0.0296(7) 0.0285(7) -0.0032(6) 0.0006(5) -0.0010(5)
C16 0.0276(7) 0.0178(6) 0.0337(8) -0.0025(5) 0.0071(6) -0.0010(5)
B1 0.0146(6) 0.0158(6) 0.0182(6) -0.0007(5) 0.0024(5) 0.0004(5)

loop_
_atom_type_symbol
_atom_type_description
_atom_type_scat_dispersion_real
_atom_type_scat_dispersion_imag
_atom_type_scat_source
C C 0.0033 0.0016 'International Tables Vol C Tables 4.2.6.8 and 6.1.1.4'
H H 0.0000 0.0000 'International Tables Vol C Tables 4.2.6.8 and 6.1.1.4'
B B 0.0013 0.0007 'International Tables Vol C Tables 4.2.6.8 and 6.1.1.4'
F F 0.0171 0.0103 'International Tables Vol C Tables 4.2.6.8 and 6.1.1.4'
N N 0.0061 0.0033 'International Tables Vol C Tables 4.2.6.8 and 6.1.1.4'
O O 0.0106 0.0060 'International Tables Vol C Tables 4.2.6.8 and 6.1.1.4'

loop_
_geom_angle_atom_site_label_1
_geom_angle_atom_site_label_2
_geom_angle_atom_site_label_3
_geom_angle
_geom_angle_site_symmetry_1
_geom_angle_site_symmetry_3
_geom_angle_publ_flag
C12 O2 B1 105.87(9) . . ?
C13 O3 B1 108.72(9) . . ?
C3 O1 B1 122.79(9) . . ?
C2 N1 C1 108.64(9) . . ?
C2 N1 C11 109.73(9) . . ?
C2 N1 C8 113.09(9) . . ?
C1 N1 C11 109.65(9) . . ?
C1 N1 C8 110.33(9) . . ?
C11 N1 C8 105.33(9) . . ?
O1 C3 C2 125.93(10) . . ?
O1 C3 C4 116.76(10) . . ?
C2 C3 C4 117.31(11) . . ?
C3 C2 N1 120.63(10) . . ?
C7 C2 N1 118.46(10) . . ?
C7 C2 C3 120.81(11) . . ?
F1 C1 F2 105.46(9) . . ?
F1 C1 N1 104.97(9) . . ?
F1 C1 B1 114.95(9) . . ?
F2 C1 N1 103.75(9) . . ?
F2 C1 B1 110.58(9) . . ?
N1 C1 B1 116.02(9) . . ?
C5 C4 C3 121.79(12) . . ?
O2 C12 C13 102.24(9) . . ?
O2 C12 C14 108.09(10) . . ?
O2 C12 C15 109.49(10) . . ?
C14 C12 C13 112.85(10) . . ?
C15 C12 C13 114.64(11) . . ?
C15 C12 C14 109.13(11) . . ?
C6 C7 C2 120.46(12) . . ?
C10 C11 N1 104.96(9) . . ?
C9 C8 N1 105.35(9) . . ?
O3 C13 C12 102.76(9) . . ?
O3 C13 C17 108.30(10) . . ?
O3 C13 C16 108.23(10) . . ?
C17 C13 C12 112.66(10) . . ?
C16 C13 C12 114.85(11) . . ?
C16 C13 C17 109.55(11) . . ?
C4 C5 C6 119.88(12) . . ?
C7 C6 C5 119.67(12) . . ?
C8 C9 C10 103.83(10) . . ?
C11 C10 C9 102.94(10) . . ?
O2 B1 O1 114.86(10) . . ?
O2 B1 C1 111.51(10) . . ?
O3 B1 O2 107.58(10) . . ?
O3 B1 O1 106.92(9) . . ?
O3 B1 C1 111.54(10) . . ?
O1 B1 C1 104.40(9) . . ?

loop_
_geom_bond_atom_site_label_1
_geom_bond_atom_site_label_2
_geom_bond_distance
_geom_bond_site_symmetry_2
_geom_bond_publ_flag
F1 C1 1.3639(13) . ?
F2 C1 1.3732(13) . ?
O2 C12 1.4451(14) . ?
O2 B1 1.4506(15) . ?
O3 C13 1.4360(14) . ?
O3 B1 1.4442(15) . ?
O1 C3 1.3366(14) . ?
O1 B1 1.5013(15) . ?
N1 C2 1.4978(14) . ?
N1 C1 1.5343(15) . ?
N1 C11 1.5549(15) . ?
N1 C8 1.5592(15) . ?
C3 C2 1.4045(16) . ?
C3 C4 1.4082(16) . ?
C2 C7 1.3947(17) . ?
C1 B1 1.6415(18) . ?
C4 C5 1.3833(18) . ?
C12 C13 1.5637(17) . ?
C12 C14 1.5286(17) . ?
C12 C15 1.5216(18) . ?
C7 C6 1.3875(18) . ?
C11 C10 1.5201(17) . ?
C8 C9 1.5189(18) . ?
C13 C17 1.5296(18) . ?
C13 C16 1.5280(18) . ?
C5 C6 1.3900(19) . ?
C9 C10 1.5286(18) . ?
